data_7242276
loop_
_publ_author_name
'Chen, Pengfei'
'Yin, Yuanye'
'Ni, Yingyong'
'Zhu, Huichao'
'Huang, Jianyan'
'Yang, Jiaxiang'
'Yang, Jianjun'
'Kong, Lin'

_publ_section_title
;
 Molecular engineering of carbazole--acrylonitrile fluorophores:
 substituent-dependent optical properties and mechanochromism
;
_journal_issue 11
_journal_name_full CrystEngComm
_journal_page_first 2289
_journal_page_last 2296
_journal_paper_doi 10.1039/D1CE00012H
_journal_volume 23
_journal_year 2021
_chemical_formula_sum 'C30 H26 Br2 N4'
_chemical_formula_weight 602.37
_space_group_IT_number 14
_space_group_name_Hall '-P 2ybc'
_space_group_name_H-M_alt 'P 1 21/c 1'
_symmetry_cell_setting monoclinic
_symmetry_space_group_name_H-M 'P 1 21/c 1'
_atom_sites_solution_hydrogens geom
_atom_sites_solution_primary direct
_atom_sites_solution_secondary difmap
_audit_creation_method SHELXL-97
_audit_update_record
;
2020-07-09 deposited with the CCDC.	2021-02-02 downloaded from the CCDC.
;
_cell_angle_alpha 90.00
_cell_angle_beta 106.655(2)
_cell_angle_gamma 90.00
_cell_formula_units_Z 4
_cell_length_a 17.292(4)
_cell_length_b 13.172(3)
_cell_length_c 12.572(3)
_cell_measurement_reflns_used 5507
_cell_measurement_temperature 296(2)
_cell_measurement_theta_max 23.53
_cell_measurement_theta_min 2.29
_cell_volume 2743.4(11)
_computing_cell_refinement 'Bruker SMART'
_computing_data_collection 'Bruker SMART'
_computing_data_reduction 'Bruker SAINT'
_computing_molecular_graphics 'Bruker SHELXTL'
_computing_publication_material 'Bruker SHELXTL'
_computing_structure_refinement 'Bruker SHELXTL'
_computing_structure_solution 'Bruker SHELXTL'
_diffrn_ambient_temperature 296(2)
_diffrn_measured_fraction_theta_full 0.999
_diffrn_measured_fraction_theta_max 0.999
_diffrn_measurement_device_type 'CCD area detector'
_diffrn_measurement_method 'phi and omega scans'
_diffrn_radiation_monochromator graphite
_diffrn_radiation_source 'sealed tube'
_diffrn_radiation_type MoK\a
_diffrn_radiation_wavelength 0.71073
_diffrn_reflns_av_R_equivalents 0.0624
_diffrn_reflns_av_sigmaI/netI 0.0572
_diffrn_reflns_limit_h_max 20
_diffrn_reflns_limit_h_min -20
_diffrn_reflns_limit_k_max 15
_diffrn_reflns_limit_k_min -14
_diffrn_reflns_limit_l_max 14
_diffrn_reflns_limit_l_min -14
_diffrn_reflns_number 18768
_diffrn_reflns_theta_full 25.00
_diffrn_reflns_theta_max 25.00
_diffrn_reflns_theta_min 1.23
_exptl_absorpt_coefficient_mu 2.980
_exptl_absorpt_correction_T_max 0.6160
_exptl_absorpt_correction_T_min 0.6013
_exptl_absorpt_correction_type none
_exptl_crystal_colour red
_exptl_crystal_density_diffrn 1.458
_exptl_crystal_density_method 'not measured'
_exptl_crystal_description lamellar
_exptl_crystal_F_000 1216
_exptl_crystal_size_max 0.19
_exptl_crystal_size_mid 0.18
_exptl_crystal_size_min 0.18
_refine_diff_density_max 1.004
_refine_diff_density_min -0.846
_refine_diff_density_rms 0.088
_refine_ls_extinction_method none
_refine_ls_goodness_of_fit_ref 1.104
_refine_ls_hydrogen_treatment mixed
_refine_ls_matrix_type full
_refine_ls_number_parameters 327
_refine_ls_number_reflns 4828
_refine_ls_number_restraints 0
_refine_ls_restrained_S_all 1.104
_refine_ls_R_factor_all 0.0861
_refine_ls_R_factor_gt 0.0573
_refine_ls_shift/su_max 0.000
_refine_ls_shift/su_mean 0.000
_refine_ls_structure_factor_coef Fsqd
_refine_ls_weighting_details 'calc w=1/[\s^2^(Fo^2^)+(0.1088P)^2^+0.3063P] where P=(Fo^2^+2Fc^2^)/3'
_refine_ls_weighting_scheme calc
_refine_ls_wR_factor_gt 0.1714
_refine_ls_wR_factor_ref 0.1866
_reflns_number_gt 3356
_reflns_number_total 4828
_reflns_threshold_expression >2sigma(I)
_cod_data_source_file d1ce00012h2.cif
_cod_data_source_block 1_CCDC1
_cod_depositor_comments
;
The following automatic conversions were performed:

data item '_symmetry_cell_setting' value 'Monoclinic' was changed to
'monoclinic' in accordance with the
/home/data/users/saulius/crontab/automatic-downloads/rss-feeds/RSC/lib/dictionaries/cif_core.dic
dictionary named 'cif_core.dic' version 2.4.2 last updated on
2011-04-26.

Automatic conversion script
Id: cif_fix_values 7556 2019-12-06 15:28:31Z antanas 

 Adding full bibliography for 7242273--7242277.cif.
;
_cod_original_cell_volume 2743.3(9)
_cod_original_sg_symbol_H-M 'P2(1)/c  '
_cod_database_code 7242276

loop_
_symmetry_equiv_pos_as_xyz
'x, y, z'
'-x, y+1/2, -z+1/2'
'-x, -y, -z'
'x, -y-1/2, z-1/2'

loop_
_atom_site_label
_atom_site_type_symbol
_atom_site_fract_x
_atom_site_fract_y
_atom_site_fract_z
_atom_site_U_iso_or_equiv
_atom_site_adp_type
_atom_site_occupancy
_atom_site_symmetry_multiplicity
_atom_site_calc_flag
_atom_site_refinement_flags
_atom_site_disorder_assembly
_atom_site_disorder_group
Br1 Br 0.44287(3) 0.62184(5) 0.33080(6) 0.0769(3) Uani 1 1 d . . .
Br2 Br 0.77577(5) 0.90392(5) -0.11214(7) 0.0939(3) Uani 1 1 d . . .
C20 C 0.6963(2) 0.3714(3) 0.1970(3) 0.0337(9) Uani 1 1 d . . .
H20 H 0.6895 0.3555 0.2658 0.040 Uiso 1 1 calc R . .
C12 C 0.7713(3) 0.1296(3) 0.1610(4) 0.0404(10) Uani 1 1 d . . .
C19 C 0.6551(2) 0.4527(3) 0.1356(3) 0.0320(9) Uani 1 1 d . . .
C24 C 0.4990(3) 0.6084(4) 0.2219(5) 0.0514(13) Uani 1 1 d . . .
C8 C 0.9219(2) 0.3202(3) 0.4916(4) 0.0375(10) Uani 1 1 d . . .
C11 C 0.7885(2) 0.2220(3) 0.2132(3) 0.0347(9) Uani 1 1 d . . .
C10 C 0.8427(2) 0.2289(3) 0.3226(4) 0.0391(10) Uani 1 1 d . . .
H10 H 0.8622 0.1679 0.3574 0.047 Uiso 1 1 calc R . .
C15 C 0.7479(2) 0.3142(3) 0.1541(3) 0.0334(9) Uani 1 1 d . . .
C9 C 0.8681(2) 0.3134(3) 0.3798(3) 0.0360(9) Uani 1 1 d . . .
H9 H 0.8494 0.3743 0.3444 0.043 Uiso 1 1 calc R . .
C18 C 0.6680(2) 0.4781(3) 0.0342(3) 0.0365(10) Uani 1 1 d . . .
C7 C 0.9577(3) 0.2351(3) 0.5546(4) 0.0445(10) Uani 1 1 d . . .
H7 H 0.9487 0.1711 0.5220 0.053 Uiso 1 1 calc R . .
C22 C 0.5953(2) 0.5223(3) 0.1522(4) 0.0362(9) Uani 1 1 d . . .
C21 C 0.5758(3) 0.5872(3) 0.0594(4) 0.0404(10) Uani 1 1 d . . .
C27 C 0.6190(3) 0.6090(4) -0.1166(4) 0.0505(12) Uani 1 1 d . . .
H27A H 0.5694 0.6474 -0.1438 0.061 Uiso 1 1 calc R . .
H27B H 0.6196 0.5570 -0.1709 0.061 Uiso 1 1 calc R . .
C23 C 0.5567(3) 0.5333(3) 0.2350(4) 0.0424(10) Uani 1 1 d . . .
H23 H 0.5695 0.4913 0.2971 0.051 Uiso 1 1 calc R . .
C3 C 1.0199(3) 0.3368(4) 0.7151(4) 0.0477(11) Uani 1 1 d . . .
C26 C 0.5180(3) 0.6651(3) 0.0494(5) 0.0542(13) Uani 1 1 d . . .
H26 H 0.5060 0.7092 -0.0109 0.065 Uiso 1 1 calc R . .
C17 C 0.7206(3) 0.4225(3) -0.0099(4) 0.0402(10) Uani 1 1 d . . .
H17 H 0.7296 0.4403 -0.0770 0.048 Uiso 1 1 calc R . .
C16 C 0.7584(2) 0.3403(3) 0.0505(4) 0.0387(10) Uani 1 1 d . . .
H16 H 0.7921 0.3004 0.0219 0.046 Uiso 1 1 calc R . .
C14 C 0.7135(3) 0.1206(3) 0.0533(5) 0.0502(12) Uani 1 1 d . . .
C28 C 0.6908(3) 0.6801(4) -0.1050(4) 0.0515(12) Uani 1 1 d . . .
H28A H 0.6906 0.7321 -0.0504 0.062 Uiso 1 1 calc R . .
H28B H 0.7406 0.6418 -0.0787 0.062 Uiso 1 1 calc R . .
C6 C 0.9391(3) 0.4122(3) 0.5445(4) 0.0439(11) Uani 1 1 d . . .
H6 H 0.9171 0.4704 0.5056 0.053 Uiso 1 1 calc R . .
C13 C 0.8060(3) 0.0374(4) 0.2137(4) 0.0512(12) Uani 1 1 d . . .
C29 C 0.6877(3) 0.7297(4) -0.2143(4) 0.0524(12) Uani 1 1 d . . .
H29A H 0.6405 0.7731 -0.2358 0.063 Uiso 1 1 calc R . .
H29B H 0.6810 0.6772 -0.2703 0.063 Uiso 1 1 calc R . .
C4 C 0.9870(3) 0.4228(4) 0.6518(4) 0.0524(12) Uani 1 1 d . . .
H4 H 0.9978 0.4871 0.6829 0.063 Uiso 1 1 calc R . .
C25 C 0.4799(3) 0.6739(4) 0.1309(5) 0.0580(14) Uani 1 1 d . . .
H25 H 0.4410 0.7239 0.1254 0.070 Uiso 1 1 calc R . .
C5 C 1.0052(3) 0.2430(4) 0.6619(4) 0.0500(11) Uani 1 1 d . . .
H5 H 1.0280 0.1847 0.7000 0.060 Uiso 1 1 calc R . .
C30 C 0.7615(3) 0.7926(5) -0.2139(5) 0.0704(16) Uani 1 1 d . . .
H30A H 0.7555 0.8185 -0.2881 0.084 Uiso 1 1 calc R . .
H30B H 0.8090 0.7497 -0.1934 0.084 Uiso 1 1 calc R . .
C1 C 1.0968(3) 0.2564(5) 0.8885(4) 0.0687(15) Uani 1 1 d . . .
H1A H 1.0539 0.2087 0.8838 0.103 Uiso 1 1 calc R . .
H1B H 1.1207 0.2751 0.9646 0.103 Uiso 1 1 calc R . .
H1C H 1.1370 0.2258 0.8596 0.103 Uiso 1 1 calc R . .
C2 C 1.0809(5) 0.4432(5) 0.8781(5) 0.104(3) Uani 1 1 d . . .
H2A H 1.1154 0.4817 0.8455 0.156 Uiso 1 1 calc R . .
H2B H 1.1069 0.4342 0.9560 0.156 Uiso 1 1 calc R . .
H2C H 1.0309 0.4788 0.8683 0.156 Uiso 1 1 calc R . .
N4 N 0.6201(2) 0.5605(3) -0.0116(3) 0.0422(9) Uani 1 1 d . . .
N3 N 0.6670(3) 0.1118(4) -0.0306(4) 0.0706(13) Uani 1 1 d . . .
N2 N 0.8328(3) -0.0354(3) 0.2579(4) 0.0777(14) Uani 1 1 d . . .
N1 N 1.0650(3) 0.3451(4) 0.8249(4) 0.0664(12) Uani 1 1 d . . .

loop_
_atom_site_aniso_label
_atom_site_aniso_U_11
_atom_site_aniso_U_22
_atom_site_aniso_U_33
_atom_site_aniso_U_23
_atom_site_aniso_U_13
_atom_site_aniso_U_12
Br1 0.0553(4) 0.0844(5) 0.0979(5) -0.0395(4) 0.0329(4) 0.0032(3)
Br2 0.0890(5) 0.0567(4) 0.1124(6) 0.0148(4) -0.0092(4) -0.0203(3)
C20 0.033(2) 0.036(2) 0.032(2) -0.0013(18) 0.0102(18) -0.0014(17)
C12 0.043(2) 0.038(2) 0.042(3) 0.000(2) 0.015(2) 0.0073(19)
C19 0.0268(19) 0.032(2) 0.035(2) -0.0043(17) 0.0039(17) -0.0032(16)
C24 0.029(2) 0.050(3) 0.074(4) -0.027(3) 0.012(2) -0.001(2)
C8 0.033(2) 0.039(2) 0.042(3) 0.0072(19) 0.013(2) 0.0018(18)
C11 0.035(2) 0.039(2) 0.035(2) 0.0010(18) 0.0186(19) 0.0024(18)
C10 0.040(2) 0.035(2) 0.042(3) 0.010(2) 0.013(2) 0.0107(19)
C15 0.033(2) 0.033(2) 0.035(2) 0.0005(18) 0.0098(18) 0.0016(17)
C9 0.034(2) 0.036(2) 0.039(2) 0.0090(19) 0.0124(19) 0.0031(18)
C18 0.032(2) 0.032(2) 0.041(3) 0.0001(18) 0.0040(19) -0.0041(17)
C7 0.040(2) 0.043(3) 0.047(3) 0.003(2) 0.006(2) 0.005(2)
C22 0.026(2) 0.033(2) 0.046(3) -0.0030(19) 0.0044(18) -0.0001(17)
C21 0.036(2) 0.035(2) 0.045(3) -0.0040(19) 0.002(2) -0.0043(18)
C27 0.041(3) 0.051(3) 0.051(3) 0.016(2) 0.000(2) -0.006(2)
C23 0.039(2) 0.042(3) 0.043(3) -0.011(2) 0.006(2) -0.0004(19)
C3 0.035(2) 0.056(3) 0.048(3) 0.002(2) 0.006(2) 0.001(2)
C26 0.042(3) 0.038(3) 0.071(4) 0.009(2) -0.002(3) 0.004(2)
C17 0.044(2) 0.046(3) 0.033(2) 0.0044(19) 0.014(2) -0.004(2)
C16 0.034(2) 0.045(2) 0.041(3) -0.0039(19) 0.017(2) 0.0003(19)
C14 0.067(3) 0.040(3) 0.048(3) -0.009(2) 0.025(3) -0.007(2)
C28 0.046(3) 0.047(3) 0.056(3) 0.008(2) 0.004(2) -0.008(2)
C6 0.036(2) 0.036(2) 0.054(3) 0.008(2) 0.004(2) 0.0029(19)
C13 0.059(3) 0.041(3) 0.056(3) -0.003(2) 0.020(3) -0.002(2)
C29 0.050(3) 0.049(3) 0.056(3) 0.008(2) 0.012(2) -0.001(2)
C4 0.045(3) 0.042(3) 0.063(3) -0.002(2) 0.005(2) -0.004(2)
C25 0.037(2) 0.041(3) 0.087(4) -0.012(3) 0.003(3) 0.007(2)
C5 0.045(3) 0.045(3) 0.054(3) 0.009(2) 0.005(2) 0.006(2)
C30 0.056(3) 0.075(4) 0.082(4) 0.023(3) 0.024(3) 0.002(3)
C1 0.059(3) 0.093(4) 0.045(3) 0.011(3) 0.002(3) -0.003(3)
C2 0.127(6) 0.081(5) 0.068(4) -0.010(4) -0.029(4) -0.006(5)
N4 0.043(2) 0.036(2) 0.043(2) 0.0104(17) 0.0048(17) -0.0011(16)
N3 0.083(4) 0.071(3) 0.053(3) -0.019(2) 0.012(3) -0.012(3)
N2 0.095(4) 0.040(3) 0.099(4) 0.011(3) 0.030(3) 0.012(2)
N1 0.062(3) 0.068(3) 0.052(3) -0.003(2) -0.011(2) -0.002(2)

loop_
_atom_type_symbol
_atom_type_description
_atom_type_scat_dispersion_real
_atom_type_scat_dispersion_imag
_atom_type_scat_source
C C 0.0033 0.0016 'International Tables Vol C Tables 4.2.6.8 and 6.1.1.4'
H H 0.0000 0.0000 'International Tables Vol C Tables 4.2.6.8 and 6.1.1.4'
N N 0.0061 0.0033 'International Tables Vol C Tables 4.2.6.8 and 6.1.1.4'
Br Br -0.2901 2.4595 'International Tables Vol C Tables 4.2.6.8 and 6.1.1.4'

loop_
_geom_angle_atom_site_label_1
_geom_angle_atom_site_label_2
_geom_angle_atom_site_label_3
_geom_angle
_geom_angle_site_symmetry_1
_geom_angle_site_symmetry_3
_geom_angle_publ_flag
C15 C20 C19 119.1(4) . . ?
C15 C20 H20 120.5 . . ?
C19 C20 H20 120.5 . . ?
C11 C12 C13 121.7(4) . . ?
C11 C12 C14 121.3(4) . . ?
C13 C12 C14 116.8(4) . . ?
C20 C19 C18 120.0(4) . . ?
C20 C19 C22 133.2(4) . . ?
C18 C19 C22 106.8(3) . . ?
C23 C24 C25 122.3(5) . . ?
C23 C24 Br1 118.8(4) . . ?
C25 C24 Br1 118.9(3) . . ?
C6 C8 C7 115.5(4) . . ?
C6 C8 C9 121.0(4) . . ?
C7 C8 C9 123.5(4) . . ?
C12 C11 C10 120.6(4) . . ?
C12 C11 C15 118.5(4) . . ?
C10 C11 C15 121.0(4) . . ?
C9 C10 C11 126.7(4) . . ?
C9 C10 H10 116.7 . . ?
C11 C10 H10 116.7 . . ?
C20 C15 C16 119.6(4) . . ?
C20 C15 C11 120.7(3) . . ?
C16 C15 C11 119.6(3) . . ?
C10 C9 C8 126.7(4) . . ?
C10 C9 H9 116.6 . . ?
C8 C9 H9 116.6 . . ?
N4 C18 C19 109.6(4) . . ?
N4 C18 C17 128.6(4) . . ?
C19 C18 C17 121.9(4) . . ?
C5 C7 C8 122.5(4) . . ?
C5 C7 H7 118.8 . . ?
C8 C7 H7 118.8 . . ?
C23 C22 C21 120.1(4) . . ?
C23 C22 C19 133.6(4) . . ?
C21 C22 C19 106.2(4) . . ?
N4 C21 C22 109.6(4) . . ?
N4 C21 C26 129.6(4) . . ?
C22 C21 C26 120.8(4) . . ?
N4 C27 C28 112.4(4) . . ?
N4 C27 H27A 109.1 . . ?
C28 C27 H27A 109.1 . . ?
N4 C27 H27B 109.1 . . ?
C28 C27 H27B 109.1 . . ?
H27A C27 H27B 107.8 . . ?
C24 C23 C22 118.0(4) . . ?
C24 C23 H23 121.0 . . ?
C22 C23 H23 121.0 . . ?
N1 C3 C5 121.6(4) . . ?
N1 C3 C4 121.5(5) . . ?
C5 C3 C4 117.0(4) . . ?
C25 C26 C21 118.2(5) . . ?
C25 C26 H26 120.9 . . ?
C21 C26 H26 120.9 . . ?
C16 C17 C18 116.9(4) . . ?
C16 C17 H17 121.5 . . ?
C18 C17 H17 121.5 . . ?
C17 C16 C15 122.5(4) . . ?
C17 C16 H16 118.8 . . ?
C15 C16 H16 118.8 . . ?
N3 C14 C12 178.4(5) . . ?
C29 C28 C27 111.3(4) . . ?
C29 C28 H28A 109.4 . . ?
C27 C28 H28A 109.4 . . ?
C29 C28 H28B 109.4 . . ?
C27 C28 H28B 109.4 . . ?
H28A C28 H28B 108.0 . . ?
C4 C6 C8 123.4(4) . . ?
C4 C6 H6 118.3 . . ?
C8 C6 H6 118.3 . . ?
N2 C13 C12 178.3(5) . . ?
C28 C29 C30 115.0(4) . . ?
C28 C29 H29A 108.5 . . ?
C30 C29 H29A 108.5 . . ?
C28 C29 H29B 108.5 . . ?
C30 C29 H29B 108.5 . . ?
H29A C29 H29B 107.5 . . ?
C6 C4 C3 120.4(4) . . ?
C6 C4 H4 119.8 . . ?
C3 C4 H4 119.8 . . ?
C26 C25 C24 120.5(4) . . ?
C26 C25 H25 119.7 . . ?
C24 C25 H25 119.7 . . ?
C7 C5 C3 121.1(4) . . ?
C7 C5 H5 119.4 . . ?
C3 C5 H5 119.4 . . ?
C29 C30 Br2 111.6(4) . . ?
C29 C30 H30A 109.3 . . ?
Br2 C30 H30A 109.3 . . ?
C29 C30 H30B 109.3 . . ?
Br2 C30 H30B 109.3 . . ?
H30A C30 H30B 108.0 . . ?
N1 C1 H1A 109.5 . . ?
N1 C1 H1B 109.5 . . ?
H1A C1 H1B 109.5 . . ?
N1 C1 H1C 109.5 . . ?
H1A C1 H1C 109.5 . . ?
H1B C1 H1C 109.5 . . ?
N1 C2 H2A 109.5 . . ?
N1 C2 H2B 109.5 . . ?
H2A C2 H2B 109.5 . . ?
N1 C2 H2C 109.5 . . ?
H2A C2 H2C 109.5 . . ?
H2B C2 H2C 109.5 . . ?
C21 N4 C18 107.9(3) . . ?
C21 N4 C27 127.4(4) . . ?
C18 N4 C27 124.7(4) . . ?
C3 N1 C1 120.6(5) . . ?
C3 N1 C2 120.8(5) . . ?
C1 N1 C2 118.6(5) . . ?

loop_
_geom_bond_atom_site_label_1
_geom_bond_atom_site_label_2
_geom_bond_distance
_geom_bond_site_symmetry_2
_geom_bond_publ_flag
Br1 C24 1.900(5) . ?
Br2 C30 1.915(6) . ?
C20 C15 1.389(5) . ?
C20 C19 1.392(6) . ?
C20 H20 0.9300 . ?
C12 C11 1.375(6) . ?
C12 C13 1.430(7) . ?
C12 C14 1.439(8) . ?
C19 C18 1.397(6) . ?
C19 C22 1.440(5) . ?
C24 C23 1.381(6) . ?
C24 C25 1.394(8) . ?
C8 C6 1.374(6) . ?
C8 C7 1.410(6) . ?
C8 C9 1.449(6) . ?
C11 C10 1.427(6) . ?
C11 C15 1.490(6) . ?
C10 C9 1.330(6) . ?
C10 H10 0.9300 . ?
C15 C16 1.408(6) . ?
C9 H9 0.9300 . ?
C18 N4 1.386(5) . ?
C18 C17 1.401(6) . ?
C7 C5 1.368(6) . ?
C7 H7 0.9300 . ?
C22 C23 1.395(6) . ?
C22 C21 1.407(6) . ?
C21 N4 1.379(6) . ?
C21 C26 1.412(6) . ?
C27 N4 1.461(6) . ?
C27 C28 1.528(6) . ?
C27 H27A 0.9700 . ?
C27 H27B 0.9700 . ?
C23 H23 0.9300 . ?
C3 N1 1.381(6) . ?
C3 C5 1.393(7) . ?
C3 C4 1.407(7) . ?
C26 C25 1.374(7) . ?
C26 H26 0.9300 . ?
C17 C16 1.375(6) . ?
C17 H17 0.9300 . ?
C16 H16 0.9300 . ?
C14 N3 1.135(6) . ?
C28 C29 1.508(7) . ?
C28 H28A 0.9700 . ?
C28 H28B 0.9700 . ?
C6 C4 1.373(7) . ?
C6 H6 0.9300 . ?
C13 N2 1.138(6) . ?
C29 C30 1.519(7) . ?
C29 H29A 0.9700 . ?
C29 H29B 0.9700 . ?
C4 H4 0.9300 . ?
C25 H25 0.9300 . ?
C5 H5 0.9300 . ?
C30 H30A 0.9700 . ?
C30 H30B 0.9700 . ?
C1 N1 1.434(7) . ?
C1 H1A 0.9600 . ?
C1 H1B 0.9600 . ?
C1 H1C 0.9600 . ?
C2 N1 1.445(8) . ?
C2 H2A 0.9600 . ?
C2 H2B 0.9600 . ?
C2 H2C 0.9600 . ?

loop_
_geom_torsion_atom_site_label_1
_geom_torsion_atom_site_label_2
_geom_torsion_atom_site_label_3
_geom_torsion_atom_site_label_4
_geom_torsion
_geom_torsion_site_symmetry_1
_geom_torsion_site_symmetry_2
_geom_torsion_site_symmetry_3
_geom_torsion_site_symmetry_4
_geom_torsion_publ_flag
C15 C20 C19 C18 -2.3(6) . . . . ?
C15 C20 C19 C22 176.1(4) . . . . ?
C13 C12 C11 C10 0.6(6) . . . . ?
C14 C12 C11 C10 176.5(4) . . . . ?
C13 C12 C11 C15 -178.1(4) . . . . ?
C14 C12 C11 C15 -2.1(6) . . . . ?
C12 C11 C10 C9 175.8(4) . . . . ?
C15 C11 C10 C9 -5.6(6) . . . . ?
C19 C20 C15 C16 0.9(6) . . . . ?
C19 C20 C15 C11 -175.5(4) . . . . ?
C12 C11 C15 C20 117.3(4) . . . . ?
C10 C11 C15 C20 -61.3(5) . . . . ?
C12 C11 C15 C16 -59.0(5) . . . . ?
C10 C11 C15 C16 122.4(4) . . . . ?
C11 C10 C9 C8 178.7(4) . . . . ?
C6 C8 C9 C10 -175.3(4) . . . . ?
C7 C8 C9 C10 2.5(6) . . . . ?
C20 C19 C18 N4 179.6(3) . . . . ?
C22 C19 C18 N4 0.7(4) . . . . ?
C20 C19 C18 C17 1.5(6) . . . . ?
C22 C19 C18 C17 -177.4(4) . . . . ?
C6 C8 C7 C5 1.2(6) . . . . ?
C9 C8 C7 C5 -176.8(4) . . . . ?
C20 C19 C22 C23 -0.5(8) . . . . ?
C18 C19 C22 C23 178.1(4) . . . . ?
C20 C19 C22 C21 -179.1(4) . . . . ?
C18 C19 C22 C21 -0.5(4) . . . . ?
C23 C22 C21 N4 -178.7(4) . . . . ?
C19 C22 C21 N4 0.1(4) . . . . ?
C23 C22 C21 C26 0.9(6) . . . . ?
C19 C22 C21 C26 179.7(4) . . . . ?
C25 C24 C23 C22 -1.4(7) . . . . ?
Br1 C24 C23 C22 177.8(3) . . . . ?
C21 C22 C23 C24 0.7(6) . . . . ?
C19 C22 C23 C24 -177.7(4) . . . . ?
N4 C21 C26 C25 177.8(4) . . . . ?
C22 C21 C26 C25 -1.7(7) . . . . ?
N4 C18 C17 C16 -176.8(4) . . . . ?
C19 C18 C17 C16 0.9(6) . . . . ?
C18 C17 C16 C15 -2.4(6) . . . . ?
C20 C15 C16 C17 1.5(6) . . . . ?
C11 C15 C16 C17 177.9(4) . . . . ?
C11 C12 C14 N3 -123(20) . . . . ?
C13 C12 C14 N3 53(21) . . . . ?
N4 C27 C28 C29 -179.5(4) . . . . ?
C7 C8 C6 C4 -0.7(6) . . . . ?
C9 C8 C6 C4 177.4(4) . . . . ?
C11 C12 C13 N2 56(21) . . . . ?
C14 C12 C13 N2 -120(20) . . . . ?
C27 C28 C29 C30 -173.5(4) . . . . ?
C8 C6 C4 C3 -1.7(7) . . . . ?
N1 C3 C4 C6 -176.8(4) . . . . ?
C5 C3 C4 C6 3.4(7) . . . . ?
C21 C26 C25 C24 1.0(7) . . . . ?
C23 C24 C25 C26 0.6(7) . . . . ?
Br1 C24 C25 C26 -178.7(4) . . . . ?
C8 C7 C5 C3 0.6(7) . . . . ?
N1 C3 C5 C7 177.3(4) . . . . ?
C4 C3 C5 C7 -2.9(7) . . . . ?
C28 C29 C30 Br2 -62.0(5) . . . . ?
C22 C21 N4 C18 0.4(5) . . . . ?
C26 C21 N4 C18 -179.2(4) . . . . ?
C22 C21 N4 C27 -179.1(4) . . . . ?
C26 C21 N4 C27 1.3(7) . . . . ?
C19 C18 N4 C21 -0.7(4) . . . . ?
C17 C18 N4 C21 177.3(4) . . . . ?
C19 C18 N4 C27 178.8(4) . . . . ?
C17 C18 N4 C27 -3.2(7) . . . . ?
C28 C27 N4 C21 100.8(5) . . . . ?
C28 C27 N4 C18 -78.6(5) . . . . ?
C5 C3 N1 C1 -1.4(7) . . . . ?
C4 C3 N1 C1 178.8(5) . . . . ?
C5 C3 N1 C2 178.9(6) . . . . ?
C4 C3 N1 C2 -0.8(8) . . . . ?
